data_2240472
loop_
_publ_author_name
'Son, Kyung-sun'
'Woo, Jeong Oh'
'Kim, Daeyoung'
'Kang, Sung Kwon'

_publ_section_title
;
 Crystal structure of
 dichlorido{2,6-bis[(3-phenyl-1<i>H</i>-pyrazol-1-yl)methyl]pyridine}cobalt(II)
;
_journal_coeditor_code TK5360
_journal_issue 4
_journal_name_full 'Acta Crystallographica Section E'
_journal_page_first m75
_journal_page_last m76
_journal_paper_doi 10.1107/S2056989015003862
_journal_volume 71
_journal_year 2015
_chemical_formula_iupac '[Co Cl2 (C25 H21 N5)]'
_chemical_formula_moiety 'C25 H21 Cl2 Co N5'
_chemical_formula_sum 'C25 H21 Cl2 Co N5'
_chemical_formula_weight 521.3
_chemical_name_systematic
;
Dichlorido{2,6-bis[(3-phenyl-1<i>H</i>-pyrazol-1-yl)methyl]pyridine}cobalt(II)
;
_space_group_IT_number 15
_symmetry_cell_setting monoclinic
_symmetry_space_group_name_Hall '-C 2yc'
_symmetry_space_group_name_H-M 'C 1 2/c 1'
_atom_sites_solution_hydrogens geom
_audit_creation_method 'WinGX routine CIF_UPDATE'
_cell_angle_alpha 90
_cell_angle_beta 93.2592(19)
_cell_angle_gamma 90
_cell_formula_units_Z 8
_cell_length_a 12.9766(4)
_cell_length_b 10.5867(3)
_cell_length_c 33.5943(9)
_cell_measurement_reflns_used 4379
_cell_measurement_temperature 296(2)
_cell_measurement_theta_max 23.38
_cell_measurement_theta_min 2.43
_cell_volume 4607.7(2)
_computing_cell_refinement
;
SAINT (Bruker, 2002)
;
_computing_data_collection
;
SMART (Bruker, 2002)
;
_computing_data_reduction
;
SAINT (Bruker, 2002)
;
_computing_molecular_graphics
;
ORTEP-3 for Windows (Farrugia, 2012)
;
_computing_publication_material
;
WinGX (Farrugia, 2012)
;
_computing_structure_refinement
;
SHELXL2013 (Sheldrick, 2015)
;
_computing_structure_solution 'SHELXS2013 (Sheldrick, 2008)'
_diffrn_ambient_temperature 296(2)
_diffrn_measured_fraction_theta_full 1
_diffrn_measured_fraction_theta_max 0.999
_diffrn_measurement_device_type 'Bruker SMART CCD area-detector'
_diffrn_measurement_method '\f and \w scans'
_diffrn_radiation_type MoK\a
_diffrn_radiation_wavelength 0.71073
_diffrn_reflns_av_R_equivalents 0.0716
_diffrn_reflns_limit_h_max 17
_diffrn_reflns_limit_h_min -15
_diffrn_reflns_limit_k_max 14
_diffrn_reflns_limit_k_min -14
_diffrn_reflns_limit_l_max 44
_diffrn_reflns_limit_l_min -44
_diffrn_reflns_number 25697
_diffrn_reflns_theta_full 25.242
_diffrn_reflns_theta_max 28.303
_diffrn_reflns_theta_min 2.429
_exptl_absorpt_coefficient_mu 1.001
_exptl_absorpt_correction_T_max 0.903
_exptl_absorpt_correction_T_min 0.76
_exptl_absorpt_correction_type multi-scan
_exptl_absorpt_process_details
;
(SADABS; Bruker, 2002)
;
_exptl_crystal_colour deep-blue
_exptl_crystal_density_diffrn 1.503
_exptl_crystal_description plate
_exptl_crystal_F_000 2136
_exptl_crystal_size_max 0.25
_exptl_crystal_size_mid 0.22
_exptl_crystal_size_min 0.1
_refine_diff_density_max 0.523
_refine_diff_density_min -0.472
_refine_ls_extinction_method none
_refine_ls_goodness_of_fit_ref 1.055
_refine_ls_hydrogen_treatment constr
_refine_ls_matrix_type full
_refine_ls_number_parameters 298
_refine_ls_number_reflns 5718
_refine_ls_number_restraints 0
_refine_ls_restrained_S_all 1.055
_refine_ls_R_factor_all 0.101
_refine_ls_R_factor_gt 0.0576
_refine_ls_shift/su_max 0.002
_refine_ls_shift/su_mean 0
_refine_ls_structure_factor_coef Fsqd
_refine_ls_weighting_details 'w=1/[\s^2^(Fo^2^)+(0.0480P)^2^+4.3485P] where P=(Fo^2^+2Fc^2^)/3'
_refine_ls_weighting_scheme calc
_refine_ls_wR_factor_ref 0.1318
_reflns_number_gt 3751
_reflns_number_total 5718
_reflns_threshold_expression I>2\s(I)
_cod_data_source_file tk5360sup1.cf
_cod_data_source_block I
_cod_original_sg_symbol_H-M 'C 2/c'
_cod_database_code 2240472
_cod_database_fobs_code 2240472

loop_
_space_group_symop_operation_xyz
'x, y, z'
'-x, y, -z+1/2'
'x+1/2, y+1/2, z'
'-x+1/2, y+1/2, -z+1/2'
'-x, -y, -z'
'x, -y, z-1/2'
'-x+1/2, -y+1/2, -z'
'x+1/2, -y+1/2, z-1/2'

loop_
_atom_site_type_symbol
_atom_site_label
_atom_site_fract_x
_atom_site_fract_y
_atom_site_fract_z
_atom_site_U_iso_or_equiv
_atom_site_adp_type
_atom_site_calc_flag
_atom_site_occupancy
Co Co1 0.39083(3) 0.22404(4) 0.58917(2) 0.03468(14) Uani d 1
Cl Cl2 0.56212(7) 0.23374(10) 0.58231(3) 0.0500(2) Uani d 1
Cl Cl3 0.32167(10) 0.40748(10) 0.60338(3) 0.0672(3) Uani d 1
N N4 0.3229(2) 0.1187(3) 0.54406(7) 0.0331(6) Uani d 1
N N5 0.2543(2) 0.0299(3) 0.55511(7) 0.0366(6) Uani d 1
C C6 0.2331(3) -0.0533(3) 0.52567(10) 0.0443(9) Uani d 1
H H6 0.1887 -0.122 0.5266 0.053 Uiso calc 1
C C7 0.2884(3) -0.0185(3) 0.49419(10) 0.0436(9) Uani d 1
H H7 0.2894 -0.059 0.4696 0.052 Uiso calc 1
C C8 0.3435(3) 0.0901(3) 0.50604(9) 0.0347(7) Uani d 1
C C9 0.4137(2) 0.1637(3) 0.48268(9) 0.0342(7) Uani d 1
C C10 0.4601(3) 0.1057(4) 0.45118(10) 0.0475(9) Uani d 1
H H10 0.4465 0.021 0.4457 0.057 Uiso calc 1
C C11 0.5260(3) 0.1714(4) 0.42791(12) 0.0562(11) Uani d 1
H H11 0.5554 0.1316 0.4066 0.067 Uiso calc 1
C C12 0.5480(3) 0.2960(4) 0.43629(11) 0.0534(11) Uani d 1
H H12 0.5953 0.3394 0.4216 0.064 Uiso calc 1
C C13 0.5003(3) 0.3558(4) 0.46622(11) 0.0509(10) Uani d 1
H H13 0.513 0.4411 0.471 0.061 Uiso calc 1
C C14 0.4333(3) 0.2909(4) 0.48940(10) 0.0436(9) Uani d 1
H H14 0.4012 0.3328 0.5096 0.052 Uiso calc 1
C C15 0.2098(3) 0.0399(4) 0.59390(9) 0.0403(8) Uani d 1
H H15A 0.1516 -0.0174 0.5947 0.048 Uiso calc 1
H H15B 0.1841 0.1251 0.5972 0.048 Uiso calc 1
C C16 0.2864(2) 0.0096(3) 0.62810(9) 0.0333(7) Uani d 1
N N17 0.3619(2) 0.0971(2) 0.63560(7) 0.0314(6) Uani d 1
C C18 0.4258(2) 0.0796(3) 0.66823(9) 0.0330(7) Uani d 1
C C19 0.4218(3) -0.0281(4) 0.69132(10) 0.0430(9) Uani d 1
H H19 0.4689 -0.0395 0.7129 0.052 Uiso calc 1
C C20 0.3486(3) -0.1176(4) 0.68232(11) 0.0492(10) Uani d 1
H H20 0.346 -0.1911 0.6974 0.059 Uiso calc 1
C C21 0.2784(3) -0.0975(4) 0.65052(10) 0.0438(9) Uani d 1
H H21 0.2264 -0.156 0.6444 0.053 Uiso calc 1
C C22 0.4977(3) 0.1871(3) 0.68058(10) 0.0364(8) Uani d 1
H H22A 0.5015 0.2456 0.6585 0.044 Uiso calc 1
H H22B 0.4696 0.2324 0.7026 0.044 Uiso calc 1
N N23 0.6008(2) 0.1435(3) 0.69249(8) 0.0363(6) Uani d 1
C C24 0.6654(3) 0.0790(3) 0.67056(10) 0.0420(8) Uani d 1
H H24 0.6533 0.0544 0.6441 0.05 Uiso calc 1
C C25 0.7519(3) 0.0558(3) 0.69398(10) 0.0436(9) Uani d 1
H H25 0.8105 0.0122 0.6871 0.052 Uiso calc 1
C C26 0.7342(3) 0.1112(3) 0.73064(9) 0.0352(7) Uani d 1
N N27 0.6417(2) 0.1659(3) 0.72992(8) 0.0374(7) Uani d 1
C C28 0.8065(3) 0.1190(3) 0.76634(10) 0.0376(8) Uani d 1
C C29 0.8786(3) 0.0243(4) 0.77423(12) 0.0503(9) Uani d 1
H H29 0.8804 -0.0454 0.7574 0.06 Uiso calc 1
C C30 0.9484(3) 0.0329(4) 0.80719(12) 0.0550(10) Uani d 1
H H30 0.9961 -0.0314 0.8124 0.066 Uiso calc 1
C C31 0.9473(3) 0.1347(4) 0.83167(11) 0.0557(11) Uani d 1
H H31 0.9954 0.1413 0.8532 0.067 Uiso calc 1
C C32 0.8750(3) 0.2281(4) 0.82467(12) 0.0586(11) Uani d 1
H H32 0.873 0.2968 0.8419 0.07 Uiso calc 1
C C33 0.8047(3) 0.2202(4) 0.79195(11) 0.0493(9) Uani d 1
H H33 0.756 0.2838 0.7874 0.059 Uiso calc 1

loop_
_atom_site_aniso_label
_atom_site_aniso_U_11
_atom_site_aniso_U_22
_atom_site_aniso_U_33
_atom_site_aniso_U_12
_atom_site_aniso_U_13
_atom_site_aniso_U_23
Co1 0.0414(3) 0.0335(3) 0.0290(2) -0.0090(2) 0.00033(17) -0.00083(19)
Cl2 0.0439(5) 0.0617(6) 0.0444(5) -0.0201(5) 0.0022(4) 0.0001(4)
Cl3 0.1011(9) 0.0450(6) 0.0563(6) 0.0149(6) 0.0115(6) -0.0023(5)
N4 0.0346(15) 0.0383(16) 0.0263(13) -0.0087(12) 0.0011(11) -0.0016(11)
N5 0.0377(16) 0.0422(17) 0.0297(13) -0.0109(13) 0.0008(11) -0.0011(12)
C6 0.050(2) 0.043(2) 0.0392(19) -0.0181(18) -0.0066(16) -0.0034(16)
C7 0.056(2) 0.043(2) 0.0309(17) -0.0089(18) -0.0021(15) -0.0078(15)
C8 0.0377(18) 0.039(2) 0.0267(15) -0.0016(15) -0.0035(13) -0.0009(14)
C9 0.0342(18) 0.040(2) 0.0279(15) 0.0005(15) -0.0028(13) 0.0022(14)
C10 0.057(2) 0.045(2) 0.0408(19) 0.0037(19) 0.0075(17) -0.0028(17)
C11 0.059(3) 0.065(3) 0.046(2) 0.011(2) 0.0181(19) 0.003(2)
C12 0.045(2) 0.076(3) 0.039(2) -0.006(2) 0.0033(16) 0.017(2)
C13 0.061(3) 0.050(2) 0.040(2) -0.018(2) -0.0066(18) 0.0047(17)
C14 0.055(2) 0.047(2) 0.0291(16) -0.0053(18) 0.0015(15) 0.0001(15)
C15 0.0321(18) 0.056(2) 0.0334(17) -0.0123(17) 0.0030(13) 0.0007(16)
C16 0.0312(17) 0.0408(19) 0.0287(15) -0.0066(15) 0.0079(13) -0.0017(14)
N17 0.0319(14) 0.0340(15) 0.0284(13) -0.0035(12) 0.0016(11) 0.0011(11)
C18 0.0361(18) 0.0368(19) 0.0264(15) -0.0012(15) 0.0028(13) -0.0031(13)
C19 0.046(2) 0.050(2) 0.0329(17) -0.0017(18) 0.0001(15) 0.0083(16)
C20 0.058(3) 0.041(2) 0.049(2) -0.0077(19) 0.0103(18) 0.0156(17)
C21 0.042(2) 0.047(2) 0.0427(19) -0.0185(17) 0.0074(16) 0.0024(16)
C22 0.0421(19) 0.0361(19) 0.0301(16) -0.0028(15) -0.0057(14) -0.0019(13)
N23 0.0362(16) 0.0415(17) 0.0309(14) -0.0044(13) -0.0016(11) -0.0028(12)
C24 0.045(2) 0.045(2) 0.0354(18) -0.0048(17) 0.0015(15) -0.0069(16)
C25 0.041(2) 0.043(2) 0.047(2) -0.0017(17) 0.0055(16) -0.0038(16)
C26 0.0341(18) 0.0339(18) 0.0375(17) -0.0085(15) -0.0001(14) 0.0033(14)
N27 0.0418(17) 0.0408(17) 0.0289(14) -0.0057(14) -0.0035(12) 0.0003(12)
C28 0.0342(19) 0.044(2) 0.0345(17) -0.0067(16) 0.0000(14) 0.0042(15)
C29 0.047(2) 0.052(2) 0.052(2) -0.0003(19) 0.0010(18) -0.0040(19)
C30 0.042(2) 0.064(3) 0.059(2) 0.003(2) -0.0032(18) 0.013(2)
C31 0.050(2) 0.073(3) 0.042(2) -0.013(2) -0.0068(18) 0.004(2)
C32 0.067(3) 0.061(3) 0.047(2) -0.004(2) -0.0086(19) -0.016(2)
C33 0.049(2) 0.046(2) 0.052(2) 0.0038(19) -0.0074(17) 0.0010(18)

loop_
_atom_type_symbol
_atom_type_description
_atom_type_scat_dispersion_real
_atom_type_scat_dispersion_imag
_atom_type_scat_source
C C 0.0033 0.0016 'International Tables Vol C Tables 4.2.6.8 and 6.1.1.4'
H H 0 0 'International Tables Vol C Tables 4.2.6.8 and 6.1.1.4'
N N 0.0061 0.0033 'International Tables Vol C Tables 4.2.6.8 and 6.1.1.4'
Cl Cl 0.1484 0.1585 'International Tables Vol C Tables 4.2.6.8 and 6.1.1.4'
Co Co 0.3494 0.9721 'International Tables Vol C Tables 4.2.6.8 and 6.1.1.4'

loop_
_geom_angle_atom_site_label_1
_geom_angle_atom_site_label_2
_geom_angle_atom_site_label_3
_geom_angle
N4 Co1 N17 96.51(10)
N4 Co1 Cl3 118.60(9)
N17 Co1 Cl3 108.05(8)
N4 Co1 Cl2 109.65(8)
N17 Co1 Cl2 108.85(8)
Cl3 Co1 Cl2 113.51(5)
C8 N4 N5 105.7(2)
C8 N4 Co1 136.3(2)
N5 N4 Co1 115.88(18)
C6 N5 N4 111.2(3)
C6 N5 C15 129.2(3)
N4 N5 C15 119.5(3)
N5 C6 C7 107.5(3)
N5 C6 H6 126.3
C7 C6 H6 126.3
C6 C7 C8 106.5(3)
C6 C7 H7 126.7
C8 C7 H7 126.7
N4 C8 C7 109.1(3)
N4 C8 C9 123.4(3)
C7 C8 C9 127.5(3)
C14 C9 C10 118.0(3)
C14 C9 C8 123.0(3)
C10 C9 C8 118.9(3)
C11 C10 C9 121.2(4)
C11 C10 H10 119.4
C9 C10 H10 119.4
C12 C11 C10 119.7(4)
C12 C11 H11 120.1
C10 C11 H11 120.1
C13 C12 C11 119.8(4)
C13 C12 H12 120.1
C11 C12 H12 120.1
C12 C13 C14 120.7(4)
C12 C13 H13 119.7
C14 C13 H13 119.7
C13 C14 C9 120.4(3)
C13 C14 H14 119.8
C9 C14 H14 119.8
N5 C15 C16 112.8(3)
N5 C15 H15A 109
C16 C15 H15A 109
N5 C15 H15B 109
C16 C15 H15B 109
H15A C15 H15B 107.8
N17 C16 C21 122.5(3)
N17 C16 C15 115.6(3)
C21 C16 C15 121.8(3)
C18 N17 C16 117.4(3)
C18 N17 Co1 124.2(2)
C16 N17 Co1 116.9(2)
N17 C18 C19 121.9(3)
N17 C18 C22 117.4(3)
C19 C18 C22 120.6(3)
C20 C19 C18 119.8(3)
C20 C19 H19 120.1
C18 C19 H19 120.1
C19 C20 C21 119.0(3)
C19 C20 H20 120.5
C21 C20 H20 120.5
C16 C21 C20 119.1(3)
C16 C21 H21 120.5
C20 C21 H21 120.5
N23 C22 C18 112.4(3)
N23 C22 H22A 109.1
C18 C22 H22A 109.1
N23 C22 H22B 109.1
C18 C22 H22B 109.1
H22A C22 H22B 107.9
C24 N23 N27 112.0(3)
C24 N23 C22 127.5(3)
N27 N23 C22 120.4(3)
N23 C24 C25 107.3(3)
N23 C24 H24 126.3
C25 C24 H24 126.3
C24 C25 C26 105.3(3)
C24 C25 H25 127.4
C26 C25 H25 127.4
N27 C26 C25 111.1(3)
N27 C26 C28 121.2(3)
C25 C26 C28 127.5(3)
C26 N27 N23 104.2(3)
C33 C28 C29 118.6(3)
C33 C28 C26 121.2(3)
C29 C28 C26 120.2(3)
C28 C29 C30 120.4(4)
C28 C29 H29 119.8
C30 C29 H29 119.8
C31 C30 C29 120.4(4)
C31 C30 H30 119.8
C29 C30 H30 119.8
C30 C31 C32 119.9(4)
C30 C31 H31 120
C32 C31 H31 120
C31 C32 C33 120.2(4)
C31 C32 H32 119.9
C33 C32 H32 119.9
C28 C33 C32 120.5(4)
C28 C33 H33 119.7
C32 C33 H33 119.7

loop_
_geom_bond_atom_site_label_1
_geom_bond_atom_site_label_2
_geom_bond_distance
_geom_bond_publ_flag
Co1 N4 2.041(3) y
Co1 N17 2.109(3) y
Co1 Cl3 2.2030(11) y
Co1 Cl2 2.2499(10) y
N4 C8 1.354(4) ?
N4 N5 1.361(4) ?
N5 C6 1.341(4) ?
N5 C15 1.459(4) ?
C6 C7 1.362(5) ?
C6 H6 0.93 ?
C7 C8 1.400(5) ?
C7 H7 0.93 ?
C8 C9 1.461(5) ?
C9 C14 1.386(5) ?
C9 C10 1.390(5) ?
C10 C11 1.378(5) ?
C10 H10 0.93 ?
C11 C12 1.376(6) ?
C11 H11 0.93 ?
C12 C13 1.366(6) ?
C12 H12 0.93 ?
C13 C14 1.383(5) ?
C13 H13 0.93 ?
C14 H14 0.93 ?
C15 C16 1.510(4) ?
C15 H15A 0.97 ?
C15 H15B 0.97 ?
C16 N17 1.361(4) ?
C16 C21 1.369(5) ?
N17 C18 1.349(4) ?
C18 C19 1.381(5) ?
C18 C22 1.515(4) ?
C19 C20 1.364(5) ?
C19 H19 0.93 ?
C20 C21 1.380(5) ?
C20 H20 0.93 ?
C21 H21 0.93 ?
C22 N23 1.450(4) ?
C22 H22A 0.97 ?
C22 H22B 0.97 ?
N23 C24 1.335(4) ?
N23 N27 1.358(3) ?
C24 C25 1.356(5) ?
C24 H24 0.93 ?
C25 C26 1.395(5) ?
C25 H25 0.93 ?
C26 N27 1.331(4) ?
C26 C28 1.482(4) ?
C28 C33 1.375(5) ?
C28 C29 1.388(5) ?
C29 C30 1.393(5) ?
C29 H29 0.93 ?
C30 C31 1.356(6) ?
C30 H30 0.93 ?
C31 C32 1.375(6) ?
C31 H31 0.93 ?
C32 C33 1.390(5) ?
C32 H32 0.93 ?
C33 H33 0.93 ?

loop_
_geom_hbond_atom_site_label_D
_geom_hbond_atom_site_label_H
_geom_hbond_atom_site_label_A
_geom_hbond_site_symmetry_A
_geom_hbond_distance_DH
_geom_hbond_distance_HA
_geom_hbond_distance_DA
_geom_hbond_angle_DHA
C11 H11 Cg1 5_656 0.93 2.87 3.806(4) 180
